data_7233568
loop_
_publ_author_name
'Lin, Rui-Lian'
'Zhou, Jia-Jia'
'Zhou, Fu Hou'
'Sun, Wen-Qi'
'Liu, Jing-Xin'
'Chen, Kai'

_publ_section_title
;
 The lanthanide contraction effect and organic additives impact the
 coordination structures of lanthanide ions with symmetrical
 octamethyl-substituted cucurbit[6]uril ligands
;
_journal_issue 37
_journal_name_full CrystEngComm
_journal_page_first 5641
_journal_paper_doi 10.1039/C9CE00812H
_journal_volume 21
_journal_year 2019
_chemical_formula_sum 'C44 H78 Cd Cl5 Ho N24 O25'
_chemical_formula_weight 1797.88
_space_group_IT_number 2
_space_group_name_Hall '-P 1'
_space_group_name_H-M_alt 'P -1'
_symmetry_cell_setting triclinic
_symmetry_space_group_name_Hall '-P 1'
_symmetry_space_group_name_H-M 'P -1'
_atom_sites_solution_hydrogens geom
_atom_sites_solution_primary direct
_atom_sites_solution_secondary difmap
_audit_creation_method SHELXL-97
_audit_update_record
;
2019-05-23 deposited with the CCDC.    2019-08-29 downloaded from the CCDC.
;
_cell_angle_alpha 81.044(3)
_cell_angle_beta 87.516(3)
_cell_angle_gamma 87.398(3)
_cell_formula_units_Z 2
_cell_length_a 12.298(2)
_cell_length_b 15.480(3)
_cell_length_c 18.540(4)
_cell_measurement_reflns_used 2610
_cell_measurement_temperature 296(2)
_cell_measurement_theta_max 21.49
_cell_measurement_theta_min 2.24
_cell_volume 3480.5(12)
_computing_cell_refinement 'Bruker SMART'
_computing_data_collection 'Bruker SMART'
_computing_data_reduction 'Bruker SAINT'
_computing_molecular_graphics 'Bruker SHELXTL'
_computing_publication_material 'Bruker SHELXTL'
_computing_structure_refinement 'SHELXL-97 (Sheldrick, 1997)'
_computing_structure_solution 'SHELXS-97 (Sheldrick, 1990)'
_diffrn_ambient_temperature 296(2)
_diffrn_measured_fraction_theta_full 0.978
_diffrn_measured_fraction_theta_max 0.978
_diffrn_measurement_device_type 'CCD area detector'
_diffrn_measurement_method 'phi and omega scans'
_diffrn_radiation_monochromator graphite
_diffrn_radiation_source 'fine-focus sealed tube'
_diffrn_radiation_type MoK\a
_diffrn_radiation_wavelength 0.71073
_diffrn_reflns_av_R_equivalents 0.0451
_diffrn_reflns_av_sigmaI/netI 0.1016
_diffrn_reflns_limit_h_max 12
_diffrn_reflns_limit_h_min -15
_diffrn_reflns_limit_k_max 19
_diffrn_reflns_limit_k_min -16
_diffrn_reflns_limit_l_max 22
_diffrn_reflns_limit_l_min -22
_diffrn_reflns_number 19731
_diffrn_reflns_theta_full 26.00
_diffrn_reflns_theta_max 26.00
_diffrn_reflns_theta_min 2.17
_diffrn_standards_decay_% none
_exptl_absorpt_coefficient_mu 1.719
_exptl_absorpt_correction_T_max 0.7706
_exptl_absorpt_correction_T_min 0.7250
_exptl_absorpt_correction_type multi-scan
_exptl_absorpt_process_details 'sadabs (brucker, 2008)'
_exptl_crystal_colour colorless
_exptl_crystal_density_diffrn 1.716
_exptl_crystal_density_meas ?
_exptl_crystal_density_method 'not measured'
_exptl_crystal_description block
_exptl_crystal_F_000 1820
_exptl_crystal_size_max 0.20
_exptl_crystal_size_mid 0.19
_exptl_crystal_size_min 0.16
_refine_diff_density_max 1.446
_refine_diff_density_min -1.001
_refine_diff_density_rms 0.163
_refine_ls_extinction_coef 0.0010(2)
_refine_ls_extinction_expression Fc^*^=kFc[1+0.001xFc^2^\l^3^/sin(2\q)]^-1/4^
_refine_ls_extinction_method SHELXL
_refine_ls_goodness_of_fit_ref 1.008
_refine_ls_hydrogen_treatment mixed
_refine_ls_matrix_type full
_refine_ls_number_parameters 920
_refine_ls_number_reflns 13360
_refine_ls_number_restraints 24
_refine_ls_restrained_S_all 1.009
_refine_ls_R_factor_all 0.0921
_refine_ls_R_factor_gt 0.0654
_refine_ls_shift/su_max 0.001
_refine_ls_shift/su_mean 0.000
_refine_ls_structure_factor_coef Fsqd
_refine_ls_weighting_details 'calc w=1/[\s^2^(Fo^2^)+(0.0995P)^2^+0.0000P] where P=(Fo^2^+2Fc^2^)/3'
_refine_ls_weighting_scheme calc
_refine_ls_wR_factor_gt 0.1690
_refine_ls_wR_factor_ref 0.1914
_reflns_number_gt 9462
_reflns_number_total 13360
_reflns_threshold_expression >2sigma(I)
_cod_data_source_file c9ce00812h1.cif
_cod_data_source_block p_CCDC1
_cod_depositor_comments
;
The following automatic conversions were performed:

'_symmetry_cell_setting' value 'Triclinic' changed to 'triclinic'
according to
/home/data/users/saulius/crontab/automatic-downloads/rss-feeds/RSC/lib/dictionaries/cif_core.dic
dictionary named 'cif_core.dic' version 2.4.2 from 2011-04-26.

'_exptl_crystal_density_meas' value 'not measured' was changed to '?'
- the value is perceived as not measured.

Automatic conversion script
Id: cif_fix_values 4973 2017-02-22 13:04:09Z antanas 

 Adding full bibliography for 7233566--7233575.cif.
;
_cod_original_sg_symbol_H-M P-1
_cod_database_code 7233568

loop_
_symmetry_equiv_pos_as_xyz
'x, y, z'
'-x, -y, -z'

loop_
_atom_site_label
_atom_site_type_symbol
_atom_site_fract_x
_atom_site_fract_y
_atom_site_fract_z
_atom_site_U_iso_or_equiv
_atom_site_adp_type
_atom_site_occupancy
_atom_site_symmetry_multiplicity
_atom_site_calc_flag
_atom_site_refinement_flags
_atom_site_disorder_assembly
_atom_site_disorder_group
Ho1 Ho 0.74011(3) 0.72334(2) 0.726762(19) 0.02514(14) Uani 1 1 d . . .
Cd1 Cd 0.96545(6) 0.23936(5) 0.77635(4) 0.0432(2) Uani 1 1 d . . .
Cl1 Cl 1.0717(2) 0.2709(2) 0.66206(15) 0.0685(9) Uani 1 1 d . . .
Cl2 Cl 0.8690(3) 0.1076(2) 0.76764(16) 0.0721(9) Uani 1 1 d . . .
Cl3 Cl 1.0786(2) 0.20224(17) 0.88468(14) 0.0556(7) Uani 1 1 d . . .
Cl4 Cl 0.8528(2) 0.37351(18) 0.78291(15) 0.0625(7) Uani 1 1 d . . .
Cl5 Cl 1.3948(2) 0.2342(2) 0.6694(2) 0.0769(9) Uani 1 1 d . . .
C44 C 1.4130(6) 0.7824(5) 0.4723(5) 0.0309(18) Uani 1 1 d . . .
H44A H 1.4860 0.7765 0.4908 0.037 Uiso 1 1 calc R . .
H44B H 1.4198 0.7931 0.4194 0.037 Uiso 1 1 calc R . .
C43 C 1.4002(6) 0.4746(5) 0.5797(4) 0.0293(18) Uani 1 1 d . . .
H43A H 1.3799 0.4263 0.5560 0.035 Uiso 1 1 calc R . .
H43B H 1.4790 0.4737 0.5803 0.035 Uiso 1 1 calc R . .
O1 O 1.0108(4) 0.8707(4) 0.5479(3) 0.0374(14) Uani 1 1 d . . .
O2 O 1.4626(5) 0.8150(4) 0.8713(4) 0.0488(17) Uani 1 1 d . . .
O3 O 1.0019(5) 0.9116(4) 0.7235(4) 0.0480(16) Uani 1 1 d . . .
O4 O 1.4949(4) 0.6381(4) 0.5711(3) 0.0392(14) Uani 1 1 d . . .
O5 O 0.9924(4) 0.5822(4) 0.9096(3) 0.0354(14) Uani 1 1 d . . .
O6 O 1.4895(4) 0.8754(4) 0.5777(3) 0.0383(14) Uani 1 1 d . . .
O7 O 1.5136(4) 0.4801(4) 0.7122(3) 0.0388(14) Uani 1 1 d . . .
O8 O 1.4833(4) 0.5836(4) 0.8730(3) 0.0425(15) Uani 1 1 d . . .
O9 O 1.0112(4) 0.6704(4) 0.5375(3) 0.0387(14) Uani 1 1 d . . .
O10 O 0.9801(4) 0.7868(4) 0.9104(3) 0.0375(14) Uani 1 1 d . . .
O11 O 1.4820(4) 0.9733(4) 0.7342(3) 0.0394(14) Uani 1 1 d . . .
O12 O 1.0261(4) 0.5544(4) 0.7214(4) 0.0473(16) Uani 1 1 d . . .
O1W O 0.6027(5) 0.6205(5) 0.7497(3) 0.0546(19) Uani 1 1 d . . .
O2W O 0.8164(5) 0.5824(4) 0.7207(4) 0.061(2) Uani 1 1 d . . .
O3W O 0.7972(5) 0.8640(4) 0.7399(4) 0.0471(16) Uani 1 1 d . . .
O4W O 0.8862(5) 0.6982(4) 0.8092(3) 0.0476(16) Uani 1 1 d . . .
O5W O 0.8933(4) 0.7486(4) 0.6435(3) 0.0423(15) Uani 1 1 d . . .
O6W O 0.5843(5) 0.8182(4) 0.7057(3) 0.0433(15) Uani 1 1 d . . .
O7W O 1.6745(7) 0.9755(6) 0.8134(5) 0.083(3) Uani 1 1 d . . .
O13W O 0.7542(6) 0.8302(6) 0.9347(5) 0.079(2) Uani 1 1 d . . .
O9WA O 0.5597(13) 0.8230(12) 1.0443(9) 0.083(5) Uani 0.50 1 d PU A 1
O9WB O 1.3339(12) 0.2041(9) 0.8451(9) 0.068(4) Uani 0.50 1 d PU B 2
O11W O 0.7605(9) 0.7255(6) 0.4700(5) 0.104(3) Uani 1 1 d . . .
O12W O 0.6605(4) 0.7366(4) 0.8435(3) 0.0398(15) Uani 1 1 d . . .
O10W O 0.6789(4) 0.7106(4) 0.6104(3) 0.0337(13) Uani 1 1 d . . .
C42 C 1.3840(6) 0.9946(5) 0.7330(4) 0.0273(17) Uani 1 1 d . . .
N1 N 1.1623(5) 0.5779(4) 0.5384(4) 0.0313(15) Uani 1 1 d . . .
N2 N 1.3414(5) 0.5993(4) 0.9538(4) 0.0298(15) Uani 1 1 d . . .
N3 N 1.1270(5) 0.9702(5) 0.7893(4) 0.0342(16) Uani 1 1 d . . .
N4 N 1.1475(5) 0.4950(4) 0.9009(3) 0.0285(15) Uani 1 1 d . . .
N5 N 1.3260(5) 1.0177(4) 0.6723(4) 0.0296(15) Uani 1 1 d . . .
N6 N 1.3460(5) 0.9741(4) 0.5516(3) 0.0252(14) Uani 1 1 d . . .
N7 N 1.3598(5) 0.7000(4) 0.4946(3) 0.0254(14) Uani 1 1 d . . .
N8 N 1.3271(5) 0.7569(4) 0.9523(4) 0.0310(15) Uani 1 1 d . . .
N9 N 1.3168(5) 0.8987(5) 0.9066(4) 0.0350(16) Uani 1 1 d . . .
N10 N 1.3186(5) 1.0018(5) 0.7927(4) 0.0335(16) Uani 1 1 d . . .
N11 N 1.1556(5) 0.4595(4) 0.7786(4) 0.0299(15) Uani 1 1 d . . .
N12 N 1.1300(5) 1.0072(5) 0.6689(4) 0.0327(16) Uani 1 1 d . . .
N13 N 1.1645(5) 0.8643(4) 0.4739(4) 0.0288(15) Uani 1 1 d . . .
N14 N 1.1682(5) 0.7087(4) 0.4670(3) 0.0277(15) Uani 1 1 d . . .
N15 N 1.1598(5) 0.4886(4) 0.6577(4) 0.0301(15) Uani 1 1 d . . .
N16 N 1.3472(5) 0.4862(5) 0.8935(4) 0.0320(16) Uani 1 1 d . . .
N17 N 1.1445(5) 0.5932(4) 0.9761(3) 0.0279(15) Uani 1 1 d . . .
N18 N 1.3612(5) 0.5573(4) 0.5370(3) 0.0270(14) Uani 1 1 d . . .
N19 N 1.3585(5) 0.8571(4) 0.4966(3) 0.0250(14) Uani 1 1 d . . .
N20 N 1.3538(5) 0.4387(4) 0.7742(4) 0.0319(15) Uani 1 1 d . . .
N21 N 1.3561(5) 0.4621(4) 0.6544(4) 0.0283(15) Uani 1 1 d . . .
N22 N 1.1207(5) 0.8808(4) 0.9083(4) 0.0321(15) Uani 1 1 d . . .
N23 N 1.1499(5) 0.9621(4) 0.5493(4) 0.0299(15) Uani 1 1 d . . .
N24 N 1.1313(5) 0.7526(4) 0.9786(4) 0.0314(15) Uani 1 1 d . . .
C1 C 1.2693(8) 0.5187(7) 1.0685(5) 0.049(2) Uani 1 1 d . . .
H1A H 1.2713 0.5686 1.0933 0.073 Uiso 1 1 calc R . .
H1B H 1.3372 0.4856 1.0740 0.073 Uiso 1 1 calc R . .
H1C H 1.2109 0.4825 1.0892 0.073 Uiso 1 1 calc R . .
C41 C 1.2513(6) 0.5489(5) 0.9887(4) 0.0261(17) Uani 1 1 d . . .
C40 C 1.2100(6) 1.0340(5) 0.7738(5) 0.0323(19) Uani 1 1 d . . .
H40A H 1.1897 1.0870 0.7948 0.039 Uiso 1 1 calc R . .
C39 C 1.4066(6) 0.8999(5) 0.5451(4) 0.0234(16) Uani 1 1 d . . .
C38 C 1.0992(6) 0.6648(5) 1.0121(4) 0.0304(18) Uani 1 1 d . . .
H38A H 1.1212 0.6547 1.0624 0.036 Uiso 1 1 calc R . .
H38B H 1.0204 0.6633 1.0127 0.036 Uiso 1 1 calc R . .
C37 C 1.2163(6) 0.8874(5) 0.9505(5) 0.034(2) Uani 1 1 d . . .
C36 C 1.4168(6) 0.4634(5) 0.7128(4) 0.0280(17) Uani 1 1 d . . .
C35 C 1.1055(6) 0.5062(5) 0.7193(5) 0.0340(19) Uani 1 1 d . . .
C34 C 1.0909(7) 1.0177(5) 0.5963(4) 0.0340(19) Uani 1 1 d . . .
H34A H 1.0968 1.0784 0.5741 0.041 Uiso 1 1 calc R . .
H34B H 1.0144 1.0043 0.5989 0.041 Uiso 1 1 calc R . .
C33 C 1.3929(6) 0.4265(5) 0.8471(4) 0.0311(18) Uani 1 1 d . . .
H33A H 1.4713 0.4316 0.8441 0.037 Uiso 1 1 calc R . .
H33B H 1.3780 0.3673 0.8702 0.037 Uiso 1 1 calc R . .
C31 C 1.2681(6) 0.9072(5) 0.4610(4) 0.0249(16) Uani 1 1 d . . .
C30 C 1.2634(6) 0.5715(5) 0.4935(4) 0.0276(17) Uani 1 1 d . . .
C29 C 1.2500(6) 0.4262(5) 0.6736(4) 0.0301(18) Uani 1 1 d . . .
H29A H 1.2409 0.3728 0.6526 0.036 Uiso 1 1 calc R . .
C28 C 1.4121(6) 0.6321(5) 0.5388(4) 0.0251(17) Uani 1 1 d . . .
C27 C 1.1053(6) 0.6538(5) 0.5166(4) 0.0288(18) Uani 1 1 d . . .
C26 C 1.2748(6) 0.6680(5) 0.4536(4) 0.0280(17) Uani 1 1 d . . .
C25 C 1.3542(7) 0.9810(6) 0.8659(5) 0.038(2) Uani 1 1 d . . .
H25A H 1.3295 1.0280 0.8923 0.045 Uiso 1 1 calc R . .
H25B H 1.4332 0.9789 0.8645 0.045 Uiso 1 1 calc R . .
C24 C 1.1041(6) 0.4452(6) 0.8509(5) 0.035(2) Uani 1 1 d . . .
H24A H 1.0268 0.4598 0.8469 0.042 Uiso 1 1 calc R . .
H24B H 1.1120 0.3835 0.8707 0.042 Uiso 1 1 calc R . .
C23 C 1.0771(6) 0.9596(5) 0.7266(5) 0.0331(19) Uani 1 1 d . . .
C22 C 1.3995(6) 0.5592(6) 0.9033(4) 0.0307(18) Uani 1 1 d . . .
C21 C 1.2446(8) 0.3800(6) 0.9833(5) 0.050(2) Uani 1 1 d . . .
H21A H 1.2416 0.3389 0.9498 0.074 Uiso 1 1 calc R . .
H21B H 1.1818 0.3747 1.0161 0.074 Uiso 1 1 calc R . .
H21C H 1.3094 0.3681 1.0109 0.074 Uiso 1 1 calc R . .
C20 C 1.3761(6) 1.0341(6) 0.6007(4) 0.0329(19) Uani 1 1 d . . .
H20A H 1.4546 1.0301 0.6050 0.039 Uiso 1 1 calc R . .
H20B H 1.3565 1.0935 0.5788 0.039 Uiso 1 1 calc R . .
C19 C 1.0863(6) 0.5603(5) 0.9269(4) 0.0292(18) Uani 1 1 d . . .
C18 C 1.1312(6) 0.7954(5) 0.4365(4) 0.0299(18) Uani 1 1 d . . .
H18A H 1.0523 0.7972 0.4363 0.036 Uiso 1 1 calc R . .
H18B H 1.1579 0.8072 0.3860 0.036 Uiso 1 1 calc R . .
C17 C 1.2944(7) 0.9354(6) 0.3811(5) 0.043(2) Uani 1 1 d . . .
H17A H 1.3034 0.8847 0.3571 0.065 Uiso 1 1 calc R . .
H17B H 1.3605 0.9668 0.3754 0.065 Uiso 1 1 calc R . .
H17C H 1.2359 0.9726 0.3597 0.065 Uiso 1 1 calc R . .
C16 C 1.0691(6) 0.8050(6) 0.9306(4) 0.0314(19) Uani 1 1 d . . .
C15 C 1.2491(6) 0.4081(5) 0.7568(4) 0.0298(18) Uani 1 1 d . . .
H15A H 1.2419 0.3457 0.7753 0.036 Uiso 1 1 calc R . .
C14 C 1.2535(7) 0.5022(6) 0.4440(5) 0.042(2) Uani 1 1 d . . .
H14A H 1.2469 0.4458 0.4734 0.064 Uiso 1 1 calc R . .
H14B H 1.3172 0.5016 0.4123 0.064 Uiso 1 1 calc R . .
H14C H 1.1902 0.5158 0.4152 0.064 Uiso 1 1 calc R . .
C13 C 1.0997(6) 0.8956(5) 0.5267(4) 0.0287(18) Uani 1 1 d . . .
C12 C 1.1126(6) 0.5080(6) 0.5869(4) 0.035(2) Uani 1 1 d . . .
H12A H 1.1182 0.4556 0.5641 0.042 Uiso 1 1 calc R . .
H12B H 1.0358 0.5231 0.5935 0.042 Uiso 1 1 calc R . .
C11 C 1.2511(6) 0.9850(5) 0.5071(4) 0.0264(17) Uani 1 1 d . . .
C10 C 1.3760(6) 0.8229(6) 0.9074(5) 0.034(2) Uani 1 1 d . . .
C9 C 1.2185(6) 1.0532(6) 0.6901(4) 0.0331(19) Uani 1 1 d . . .
H9A H 1.2112 1.1161 0.6721 0.040 Uiso 1 1 calc R . .
C8 C 1.2437(7) 1.0774(6) 0.4621(5) 0.045(2) Uani 1 1 d . . .
H8A H 1.2334 1.1200 0.4946 0.068 Uiso 1 1 calc R . .
H8B H 1.1831 1.0817 0.4306 0.068 Uiso 1 1 calc R . .
H8C H 1.3097 1.0881 0.4332 0.068 Uiso 1 1 calc R . .
C7 C 1.3843(6) 0.6750(6) 0.9784(5) 0.0340(19) Uani 1 1 d . . .
H7A H 1.3813 0.6660 1.0314 0.041 Uiso 1 1 calc R . .
H7B H 1.4602 0.6795 0.9624 0.041 Uiso 1 1 calc R . .
C6 C 1.2463(6) 0.4728(5) 0.9409(4) 0.0286(18) Uani 1 1 d . . .
C5 C 1.0707(7) 0.9531(6) 0.8614(5) 0.042(2) Uani 1 1 d . . .
H5A H 1.0711 1.0051 0.8845 0.051 Uiso 1 1 calc R . .
H5B H 0.9954 0.9406 0.8551 0.051 Uiso 1 1 calc R . .
C4 C 1.3054(8) 0.6770(6) 0.3732(4) 0.045(2) Uani 1 1 d . . .
H4A H 1.3107 0.7378 0.3534 0.068 Uiso 1 1 calc R . .
H4B H 1.2506 0.6519 0.3484 0.068 Uiso 1 1 calc R . .
H4C H 1.3743 0.6470 0.3666 0.068 Uiso 1 1 calc R . .
C3 C 1.2325(6) 0.7923(6) 0.9923(4) 0.035(2) Uani 1 1 d . . .
C2 C 1.2530(9) 0.7890(8) 1.0729(6) 0.065(3) Uani 1 1 d . . .
H2A H 1.2619 0.7292 1.0956 0.098 Uiso 1 1 calc R . .
H2B H 1.1923 0.8165 1.0959 0.098 Uiso 1 1 calc R . .
H2C H 1.3180 0.8193 1.0780 0.098 Uiso 1 1 calc R . .
C32 C 1.1907(10) 0.9602(7) 0.9983(6) 0.066(3) Uani 1 1 d . . .
H32A H 1.1829 1.0157 0.9673 0.100 Uiso 1 1 calc R . .
H32B H 1.2491 0.9617 1.0307 0.100 Uiso 1 1 calc R . .
H32C H 1.1242 0.9481 1.0264 0.100 Uiso 1 1 calc R . .
O8WA O 1.395(2) 0.6891(18) 1.2022(13) 0.143(9) Uani 0.50 1 d PU C 1
O8WB O 1.431(2) 0.8476(18) 1.2065(13) 0.147(9) Uani 0.50 1 d PU D 2

loop_
_atom_site_aniso_label
_atom_site_aniso_U_11
_atom_site_aniso_U_22
_atom_site_aniso_U_33
_atom_site_aniso_U_23
_atom_site_aniso_U_13
_atom_site_aniso_U_12
Ho1 0.0157(2) 0.0306(2) 0.0279(2) -0.00073(15) -0.00031(13) -0.00155(14)
Cd1 0.0468(4) 0.0412(4) 0.0436(4) -0.0112(3) -0.0023(3) -0.0057(3)
Cl1 0.0564(16) 0.093(2) 0.0614(17) -0.0218(16) 0.0125(13) -0.0374(16)
Cl2 0.089(2) 0.0598(18) 0.0709(19) -0.0092(15) -0.0114(16) -0.0343(16)
Cl3 0.0650(17) 0.0545(16) 0.0502(15) -0.0176(12) -0.0159(12) 0.0133(13)
Cl4 0.082(2) 0.0487(16) 0.0575(16) -0.0117(13) -0.0132(14) 0.0126(14)
Cl5 0.0628(18) 0.0578(18) 0.114(3) -0.0318(18) 0.0288(17) -0.0057(14)
C44 0.020(4) 0.034(5) 0.038(5) -0.008(4) 0.004(3) 0.001(3)
C43 0.019(4) 0.028(4) 0.041(5) -0.007(4) 0.002(3) 0.003(3)
O1 0.018(3) 0.042(4) 0.052(4) -0.004(3) 0.003(3) -0.008(3)
O2 0.028(3) 0.055(4) 0.061(4) -0.006(3) 0.009(3) 0.003(3)
O3 0.030(3) 0.053(4) 0.062(4) -0.012(3) 0.004(3) -0.011(3)
O4 0.028(3) 0.034(3) 0.056(4) -0.006(3) -0.014(3) -0.002(3)
O5 0.018(3) 0.049(4) 0.040(3) -0.010(3) -0.007(2) 0.002(3)
O6 0.020(3) 0.051(4) 0.042(3) -0.001(3) -0.013(3) 0.005(3)
O7 0.026(3) 0.049(4) 0.042(3) -0.008(3) 0.003(3) -0.003(3)
O8 0.021(3) 0.058(4) 0.047(4) -0.004(3) 0.007(3) -0.007(3)
O9 0.021(3) 0.047(4) 0.044(4) 0.002(3) 0.004(3) 0.006(3)
O10 0.028(3) 0.046(4) 0.038(3) -0.003(3) -0.007(3) 0.000(3)
O11 0.025(3) 0.044(4) 0.049(4) -0.008(3) 0.003(3) 0.001(3)
O12 0.022(3) 0.042(4) 0.075(5) -0.004(3) 0.004(3) 0.011(3)
O1W 0.052(4) 0.065(5) 0.050(4) -0.020(4) 0.024(3) -0.035(4)
O2W 0.035(4) 0.034(4) 0.115(6) -0.013(4) -0.016(4) 0.005(3)
O3W 0.030(3) 0.035(4) 0.076(5) -0.012(3) 0.004(3) -0.007(3)
O4W 0.031(3) 0.063(4) 0.049(4) -0.007(3) -0.014(3) 0.002(3)
O5W 0.027(3) 0.056(4) 0.043(4) -0.007(3) 0.012(3) 0.001(3)
O6W 0.034(3) 0.058(4) 0.041(4) -0.016(3) -0.011(3) 0.013(3)
O7W 0.077(6) 0.092(7) 0.081(6) -0.021(5) -0.006(5) 0.002(5)
O13W 0.055(5) 0.091(6) 0.098(6) -0.036(5) 0.000(4) -0.009(4)
O9WA 0.069(8) 0.099(9) 0.082(8) -0.019(7) 0.008(7) -0.025(7)
O9WB 0.071(8) 0.050(7) 0.081(8) 0.000(6) -0.010(7) -0.004(6)
O11W 0.148(9) 0.095(7) 0.073(6) -0.034(5) 0.057(6) -0.024(6)
O12W 0.032(3) 0.058(4) 0.027(3) -0.003(3) 0.005(2) 0.002(3)
O10W 0.025(3) 0.050(4) 0.028(3) -0.011(3) -0.004(2) 0.000(3)
C42 0.024(4) 0.019(4) 0.039(5) -0.009(3) -0.003(3) 0.003(3)
N1 0.021(3) 0.028(4) 0.043(4) 0.000(3) 0.004(3) 0.000(3)
N2 0.019(3) 0.033(4) 0.037(4) -0.004(3) 0.004(3) -0.003(3)
N3 0.021(3) 0.040(4) 0.041(4) -0.006(3) 0.002(3) 0.000(3)
N4 0.017(3) 0.039(4) 0.031(4) -0.009(3) -0.001(3) 0.000(3)
N5 0.017(3) 0.029(4) 0.042(4) -0.005(3) 0.005(3) 0.003(3)
N6 0.016(3) 0.024(3) 0.035(4) 0.000(3) -0.006(3) 0.005(3)
N7 0.018(3) 0.024(3) 0.034(4) -0.002(3) -0.003(3) 0.000(3)
N8 0.022(3) 0.034(4) 0.037(4) -0.006(3) 0.002(3) 0.001(3)
N9 0.032(4) 0.036(4) 0.039(4) -0.009(3) 0.004(3) -0.008(3)
N10 0.025(4) 0.042(4) 0.033(4) -0.008(3) 0.001(3) -0.002(3)
N11 0.020(3) 0.036(4) 0.034(4) -0.006(3) 0.004(3) 0.001(3)
N12 0.026(4) 0.035(4) 0.038(4) -0.009(3) 0.000(3) -0.003(3)
N13 0.016(3) 0.027(4) 0.042(4) 0.002(3) -0.007(3) -0.006(3)
N14 0.017(3) 0.031(4) 0.035(4) -0.007(3) 0.000(3) -0.001(3)
N15 0.021(3) 0.036(4) 0.032(4) -0.003(3) 0.001(3) 0.000(3)
N16 0.024(3) 0.038(4) 0.032(4) -0.003(3) 0.012(3) -0.003(3)
N17 0.018(3) 0.036(4) 0.030(4) -0.007(3) -0.004(3) 0.002(3)
N18 0.017(3) 0.028(4) 0.037(4) -0.008(3) 0.000(3) 0.002(3)
N19 0.023(3) 0.020(3) 0.032(4) -0.002(3) -0.004(3) 0.004(3)
N20 0.020(3) 0.035(4) 0.039(4) -0.004(3) 0.001(3) 0.006(3)
N21 0.020(3) 0.031(4) 0.034(4) -0.004(3) 0.004(3) -0.003(3)
N22 0.026(4) 0.033(4) 0.035(4) 0.002(3) -0.002(3) -0.001(3)
N23 0.018(3) 0.029(4) 0.041(4) -0.005(3) 0.008(3) 0.001(3)
N24 0.027(4) 0.033(4) 0.033(4) -0.004(3) 0.006(3) -0.006(3)
C1 0.053(6) 0.059(7) 0.032(5) 0.000(4) -0.008(4) 0.004(5)
C41 0.021(4) 0.033(4) 0.023(4) -0.001(3) 0.000(3) -0.001(3)
C40 0.027(4) 0.027(4) 0.042(5) -0.005(4) 0.003(4) 0.005(3)
C39 0.016(4) 0.022(4) 0.031(4) 0.001(3) -0.002(3) 0.003(3)
C38 0.018(4) 0.039(5) 0.033(4) -0.006(4) 0.007(3) 0.002(3)
C37 0.023(4) 0.027(4) 0.054(5) -0.014(4) 0.007(4) 0.000(3)
C36 0.028(4) 0.018(4) 0.038(5) -0.005(3) 0.003(3) 0.005(3)
C35 0.023(4) 0.024(4) 0.054(6) -0.004(4) 0.003(4) -0.007(3)
C34 0.027(4) 0.031(5) 0.044(5) -0.006(4) -0.002(4) 0.003(4)
C33 0.027(4) 0.036(5) 0.029(4) -0.004(4) -0.001(3) 0.013(4)
C31 0.023(4) 0.023(4) 0.026(4) 0.006(3) 0.001(3) -0.004(3)
C30 0.018(4) 0.040(5) 0.026(4) -0.011(4) 0.000(3) 0.002(3)
C29 0.020(4) 0.025(4) 0.045(5) -0.004(4) 0.002(3) -0.002(3)
C28 0.020(4) 0.030(4) 0.029(4) -0.014(3) 0.002(3) -0.003(3)
C27 0.022(4) 0.036(5) 0.031(4) -0.010(4) -0.003(3) -0.003(3)
C26 0.024(4) 0.033(5) 0.030(4) -0.012(4) -0.001(3) -0.005(3)
C25 0.027(4) 0.050(6) 0.041(5) -0.018(4) 0.003(4) -0.014(4)
C24 0.017(4) 0.040(5) 0.048(5) -0.009(4) 0.006(3) -0.003(3)
C23 0.029(4) 0.026(4) 0.044(5) -0.005(4) 0.003(4) 0.001(4)
C22 0.021(4) 0.041(5) 0.028(4) 0.004(4) -0.003(3) -0.001(4)
C21 0.055(6) 0.037(5) 0.052(6) 0.005(5) 0.007(5) 0.000(5)
C20 0.025(4) 0.035(5) 0.040(5) -0.009(4) 0.009(3) -0.008(4)
C19 0.026(4) 0.029(4) 0.031(4) -0.001(3) 0.006(3) -0.001(3)
C18 0.019(4) 0.030(4) 0.041(5) -0.006(4) -0.005(3) -0.001(3)
C17 0.039(5) 0.045(6) 0.044(5) 0.001(4) -0.006(4) -0.008(4)
C16 0.022(4) 0.049(5) 0.023(4) -0.005(4) -0.001(3) 0.004(4)
C15 0.023(4) 0.028(4) 0.038(5) -0.004(4) 0.002(3) -0.001(3)
C14 0.047(5) 0.036(5) 0.050(6) -0.022(4) -0.002(4) -0.008(4)
C13 0.018(4) 0.027(4) 0.038(5) 0.006(4) -0.006(3) -0.002(3)
C12 0.023(4) 0.040(5) 0.038(5) 0.003(4) 0.000(3) -0.009(4)
C11 0.026(4) 0.025(4) 0.026(4) 0.005(3) 0.001(3) -0.005(3)
C10 0.022(4) 0.043(5) 0.039(5) -0.015(4) 0.001(4) -0.009(4)
C9 0.028(4) 0.033(5) 0.039(5) -0.010(4) 0.002(4) 0.002(4)
C8 0.032(5) 0.037(5) 0.059(6) 0.018(4) 0.002(4) -0.006(4)
C7 0.020(4) 0.044(5) 0.041(5) -0.013(4) -0.004(3) -0.005(4)
C6 0.014(4) 0.036(5) 0.032(4) 0.002(4) 0.008(3) 0.002(3)
C5 0.020(4) 0.050(6) 0.052(6) 0.001(5) 0.006(4) 0.003(4)
C4 0.057(6) 0.048(6) 0.032(5) -0.013(4) 0.009(4) -0.006(5)
C3 0.024(4) 0.049(6) 0.034(5) -0.015(4) 0.001(3) -0.005(4)
C2 0.064(7) 0.082(9) 0.053(7) -0.021(6) -0.004(5) -0.009(6)
C32 0.089(9) 0.056(7) 0.057(7) -0.017(6) -0.006(6) -0.008(6)
O8WA 0.146(12) 0.158(12) 0.120(11) -0.018(9) 0.000(9) 0.028(9)
O8WB 0.153(12) 0.162(12) 0.131(11) -0.022(9) -0.036(9) -0.012(9)

loop_
_atom_type_symbol
_atom_type_description
_atom_type_scat_dispersion_real
_atom_type_scat_dispersion_imag
_atom_type_scat_source
C C 0.0033 0.0016 'International Tables Vol C Tables 4.2.6.8 and 6.1.1.4'
H H 0.0000 0.0000 'International Tables Vol C Tables 4.2.6.8 and 6.1.1.4'
N N 0.0061 0.0033 'International Tables Vol C Tables 4.2.6.8 and 6.1.1.4'
O O 0.0106 0.0060 'International Tables Vol C Tables 4.2.6.8 and 6.1.1.4'
Cl Cl 0.1484 0.1585 'International Tables Vol C Tables 4.2.6.8 and 6.1.1.4'
Cd Cd -0.8075 1.2024 'International Tables Vol C Tables 4.2.6.8 and 6.1.1.4'
Ho Ho -0.2175 4.6783 'International Tables Vol C Tables 4.2.6.8 and 6.1.1.4'

loop_
_geom_angle_atom_site_label_1
_geom_angle_atom_site_label_2
_geom_angle_atom_site_label_3
_geom_angle
O2W Ho1 O1W 70.5(2)
O2W Ho1 O10W 82.9(2)
O1W Ho1 O10W 75.3(2)
O2W Ho1 O6W 145.7(2)
O1W Ho1 O6W 80.2(2)
O10W Ho1 O6W 72.54(19)
O2W Ho1 O3W 139.1(2)
O1W Ho1 O3W 147.2(2)
O10W Ho1 O3W 115.2(2)
O6W Ho1 O3W 74.4(2)
O2W Ho1 O12W 112.7(3)
O1W Ho1 O12W 73.3(2)
O10W Ho1 O12W 137.02(18)
O6W Ho1 O12W 73.8(2)
O3W Ho1 O12W 79.8(2)
O2W Ho1 O4W 72.3(2)
O1W Ho1 O4W 114.7(2)
O10W Ho1 O4W 146.9(2)
O6W Ho1 O4W 138.6(2)
O3W Ho1 O4W 74.4(2)
O12W Ho1 O4W 74.4(2)
O2W Ho1 O5W 76.0(2)
O1W Ho1 O5W 136.4(2)
O10W Ho1 O5W 73.54(19)
O6W Ho1 O5W 117.6(2)
O3W Ho1 O5W 75.0(2)
O12W Ho1 O5W 147.5(2)
O4W Ho1 O5W 79.3(2)
Cl2 Cd1 Cl1 105.54(10)
Cl2 Cd1 Cl4 116.61(11)
Cl1 Cd1 Cl4 104.53(11)
Cl2 Cd1 Cl3 105.79(10)
Cl1 Cd1 Cl3 113.43(10)
Cl4 Cd1 Cl3 111.05(9)
N19 C44 N7 115.1(6)
N21 C43 N18 112.7(6)
O11 C42 N5 125.7(7)
O11 C42 N10 125.2(8)
N5 C42 N10 109.1(7)
C27 N1 C12 120.6(7)
C27 N1 C30 111.2(6)
C12 N1 C30 126.6(7)
C22 N2 C7 119.6(6)
C22 N2 C41 113.5(6)
C7 N2 C41 125.6(6)
C23 N3 C40 110.9(7)
C23 N3 C5 121.6(7)
C40 N3 C5 121.6(7)
C19 N4 C24 121.0(7)
C19 N4 C6 112.0(6)
C24 N4 C6 125.8(7)
C42 N5 C20 122.5(6)
C42 N5 C9 111.1(6)
C20 N5 C9 122.9(7)
C39 N6 C11 113.2(6)
C39 N6 C20 121.5(6)
C11 N6 C20 125.4(6)
C28 N7 C44 120.2(6)
C28 N7 C26 111.3(6)
C44 N7 C26 124.3(7)
C10 N8 C7 122.2(7)
C10 N8 C3 110.1(7)
C7 N8 C3 123.2(7)
C10 N9 C37 112.4(7)
C10 N9 C25 121.7(7)
C37 N9 C25 125.9(7)
C42 N10 C25 123.5(7)
C42 N10 C40 112.4(7)
C25 N10 C40 124.1(7)
C35 N11 C15 111.7(6)
C35 N11 C24 122.8(7)
C15 N11 C24 123.5(7)
C23 N12 C9 113.0(7)
C23 N12 C34 122.2(7)
C9 N12 C34 124.3(7)
C13 N13 C18 122.2(6)
C13 N13 C31 112.9(6)
C18 N13 C31 124.9(6)
C27 N14 C18 122.6(6)
C27 N14 C26 111.3(6)
C18 N14 C26 126.1(6)
C35 N15 C12 122.1(7)
C35 N15 C29 112.1(7)
C12 N15 C29 123.1(7)
C22 N16 C33 121.8(6)
C22 N16 C6 112.4(6)
C33 N16 C6 125.5(7)
C19 N17 C38 120.6(6)
C19 N17 C41 113.5(6)
C38 N17 C41 125.9(6)
C28 N18 C30 112.3(6)
C28 N18 C43 120.6(6)
C30 N18 C43 126.9(6)
C39 N19 C44 120.0(6)
C39 N19 C31 112.9(6)
C44 N19 C31 125.2(6)
C36 N20 C33 124.3(7)
C36 N20 C15 111.6(6)
C33 N20 C15 122.9(7)
C36 N21 C29 113.1(6)
C36 N21 C43 123.4(6)
C29 N21 C43 122.0(6)
C16 N22 C5 122.1(7)
C16 N22 C37 112.1(7)
C5 N22 C37 124.2(7)
C13 N23 C34 120.3(6)
C13 N23 C11 112.9(6)
C34 N23 C11 124.7(6)
C16 N24 C3 112.9(7)
C16 N24 C38 122.4(7)
C3 N24 C38 124.7(7)
N2 C41 N17 113.6(6)
N2 C41 C1 111.5(7)
N17 C41 C1 112.3(6)
N2 C41 C6 102.7(6)
N17 C41 C6 101.2(6)
C1 C41 C6 115.0(7)
N3 C40 N10 115.0(7)
N3 C40 C9 104.2(7)
N10 C40 C9 102.7(6)
O6 C39 N6 125.7(7)
O6 C39 N19 125.9(7)
N6 C39 N19 108.3(6)
N17 C38 N24 115.5(6)
N9 C37 N22 113.9(7)
N9 C37 C32 113.9(7)
N22 C37 C32 107.6(7)
N9 C37 C3 102.2(6)
N22 C37 C3 102.5(6)
C32 C37 C3 116.3(8)
O7 C36 N21 126.9(7)
O7 C36 N20 124.8(8)
N21 C36 N20 108.2(7)
O12 C35 N15 125.6(9)
O12 C35 N11 125.8(8)
N15 C35 N11 108.5(7)
N12 C34 N23 113.7(7)
N20 C33 N16 115.7(7)
N19 C31 N13 113.9(6)
N19 C31 C17 111.1(6)
N13 C31 C17 112.4(6)
N19 C31 C11 102.0(6)
N13 C31 C11 102.2(6)
C17 C31 C11 114.6(6)
N18 C30 N1 113.0(6)
N18 C30 C14 112.6(7)
N1 C30 C14 110.0(6)
N18 C30 C26 102.4(6)
N1 C30 C26 102.4(6)
C14 C30 C26 115.9(7)
N15 C29 N21 114.1(6)
N15 C29 C15 103.9(6)
N21 C29 C15 103.1(6)
O4 C28 N18 125.3(8)
O4 C28 N7 125.2(7)
N18 C28 N7 109.4(6)
O9 C27 N1 124.6(7)
O9 C27 N14 125.6(8)
N1 C27 N14 109.8(6)
N14 C26 N7 112.3(6)
N14 C26 C4 112.0(7)
N7 C26 C4 111.5(7)
N14 C26 C30 103.0(6)
N7 C26 C30 102.3(6)
C4 C26 C30 115.1(7)
N10 C25 N9 115.5(6)
N4 C24 N11 114.0(6)
O3 C23 N12 126.4(8)
O3 C23 N3 125.2(8)
N12 C23 N3 108.3(7)
O8 C22 N2 125.6(8)
O8 C22 N16 125.7(8)
N2 C22 N16 108.7(6)
N5 C20 N6 114.4(6)
O5 C19 N17 126.6(7)
O5 C19 N4 124.5(7)
N17 C19 N4 108.8(7)
N14 C18 N13 115.2(6)
O10 C16 N24 125.3(8)
O10 C16 N22 125.8(8)
N24 C16 N22 108.9(7)
N11 C15 N20 114.5(6)
N11 C15 C29 103.7(6)
N20 C15 C29 103.5(6)
O1 C13 N23 125.2(8)
O1 C13 N13 125.9(7)
N23 C13 N13 108.8(6)
N1 C12 N15 114.4(6)
N6 C11 N23 113.0(6)
N6 C11 C8 111.0(6)
N23 C11 C8 112.4(7)
N6 C11 C31 102.4(6)
N23 C11 C31 102.0(6)
C8 C11 C31 115.5(7)
O2 C10 N9 124.4(8)
O2 C10 N8 125.2(8)
N9 C10 N8 110.4(7)
N12 C9 N5 114.8(7)
N12 C9 C40 102.9(6)
N5 C9 C40 103.7(7)
N8 C7 N2 114.3(6)
N4 C6 N16 112.9(6)
N4 C6 C21 111.3(7)
N16 C6 C21 111.4(7)
N4 C6 C41 103.4(6)
N16 C6 C41 101.7(6)
C21 C6 C41 115.8(7)
N22 C5 N3 112.2(7)
N24 C3 N8 111.8(6)
N24 C3 C2 113.7(7)
N8 C3 C2 112.2(7)
N24 C3 C37 102.0(7)
N8 C3 C37 102.9(6)
C2 C3 C37 113.3(8)

loop_
_geom_bond_atom_site_label_1
_geom_bond_atom_site_label_2
_geom_bond_distance
Ho1 O2W 2.353(6)
Ho1 O1W 2.354(6)
Ho1 O10W 2.355(5)
Ho1 O6W 2.368(6)
Ho1 O3W 2.369(6)
Ho1 O12W 2.372(5)
Ho1 O4W 2.389(6)
Ho1 O5W 2.390(5)
Cd1 Cl2 2.435(3)
Cd1 Cl1 2.435(3)
Cd1 Cl4 2.459(3)
Cd1 Cl3 2.472(3)
C44 N19 1.434(9)
C44 N7 1.453(10)
C43 N21 1.454(10)
C43 N18 1.468(10)
O1 C13 1.206(9)
O2 C10 1.244(9)
O3 C23 1.221(9)
O4 C28 1.218(8)
O5 C19 1.231(9)
O6 C39 1.223(8)
O7 C36 1.229(9)
O8 C22 1.199(9)
O9 C27 1.233(9)
O10 C16 1.230(9)
O11 C42 1.235(9)
O12 C35 1.204(9)
C42 N5 1.351(10)
C42 N10 1.355(10)
N1 C27 1.355(10)
N1 C12 1.436(10)
N1 C30 1.474(9)
N2 C22 1.362(10)
N2 C7 1.450(10)
N2 C41 1.454(9)
N3 C23 1.373(10)
N3 C40 1.442(10)
N3 C5 1.471(10)
N4 C19 1.368(10)
N4 C24 1.428(10)
N4 C6 1.451(9)
N5 C20 1.431(10)
N5 C9 1.453(10)
N6 C39 1.359(9)
N6 C11 1.446(9)
N6 C20 1.467(9)
N7 C28 1.381(10)
N7 C26 1.465(9)
N8 C10 1.359(10)
N8 C7 1.447(11)
N8 C3 1.482(10)
N9 C10 1.351(11)
N9 C37 1.452(10)
N9 C25 1.459(11)
N10 C25 1.428(10)
N10 C40 1.443(10)
N11 C35 1.371(11)
N11 C15 1.447(9)
N11 C24 1.448(10)
N12 C23 1.358(10)
N12 C9 1.428(10)
N12 C34 1.434(10)
N13 C13 1.368(10)
N13 C18 1.442(9)
N13 C31 1.458(9)
N14 C27 1.385(10)
N14 C18 1.435(10)
N14 C26 1.457(10)
N15 C35 1.356(10)
N15 C12 1.442(10)
N15 C29 1.446(10)
N16 C22 1.366(10)
N16 C33 1.437(9)
N16 C6 1.493(9)
N17 C19 1.356(10)
N17 C38 1.458(10)
N17 C41 1.465(9)
N18 C28 1.347(9)
N18 C30 1.466(9)
N19 C39 1.366(9)
N19 C31 1.449(9)
N20 C36 1.364(10)
N20 C33 1.436(10)
N20 C15 1.458(10)
N21 C36 1.344(10)
N21 C29 1.450(9)
N22 C16 1.358(10)
N22 C5 1.438(11)
N22 C37 1.457(10)
N23 C13 1.352(10)
N23 C34 1.465(10)
N23 C11 1.469(9)
N24 C16 1.346(10)
N24 C3 1.462(10)
N24 C38 1.467(10)
C1 C41 1.503(11)
C41 C6 1.585(11)
C40 C9 1.534(11)
C37 C32 1.552(12)
C37 C3 1.562(12)
C31 C17 1.504(11)
C31 C11 1.583(10)
C30 C14 1.528(10)
C30 C26 1.571(11)
C29 C15 1.525(11)
C26 C4 1.509(11)
C21 C6 1.528(11)
C11 C8 1.541(11)
C3 C2 1.518(12)
